data_4024685
loop_
_publ_author_name
'Douglass F. Taber'
'Peiming Gu'
'Rui Li'

_publ_section_title
;
A Divergent Synthesis of the \D13-9-Isofurans
;
_journal_name_full 'Journal of Organic Chemistry'
_journal_page_first 5516
_journal_page_last 5522
_journal_paper_doi 10.1021/jo900767x
_journal_volume 74
_journal_year 2009
_chemical_formula_sum 'C26 H26 O4'
_chemical_formula_weight 402.47
_chemical_name_systematic
;
 ?
;
_space_group_IT_number 19
_symmetry_cell_setting orthorhombic
_symmetry_space_group_name_Hall 'P 2ac 2ab'
_symmetry_space_group_name_H-M 'P 21 21 21'
_atom_sites_solution_hydrogens geom
_atom_sites_solution_primary direct
_atom_sites_solution_secondary difmap
_audit_creation_method SHELXL-97
_cell_angle_alpha 90.00
_cell_angle_beta 90.00
_cell_angle_gamma 90.00
_cell_formula_units_Z 4
_cell_length_a 8.8159(18)
_cell_length_b 10.764(2)
_cell_length_c 22.427(5)
_cell_measurement_reflns_used 1015
_cell_measurement_temperature 120(2)
_cell_measurement_theta_max 21.66
_cell_measurement_theta_min 2.48
_cell_volume 2128.1(8)
_computing_cell_refinement 'SAINT (Bruker, 2002)'
_computing_data_collection 'SMART (Bruker, 2002)'
_computing_data_reduction SAINT
_computing_molecular_graphics 'SHELXTL (Sheldrick, 2001)'
_computing_publication_material 'SHELXTL (Sheldrick, 2001)'
_computing_structure_refinement 'SHELXL-97 (Sheldrick, 1997)'
_computing_structure_solution 'SHELXS-97 (Sheldrick, 1990)'
_diffrn_ambient_temperature 120(2)
_diffrn_detector_area_resol_mean 836.6
_diffrn_measured_fraction_theta_full 1.000
_diffrn_measured_fraction_theta_max 0.998
_diffrn_measurement_device_type 'Bruker AXS APEX diffractometer'
_diffrn_measurement_method \w
_diffrn_radiation_monochromator graphite
_diffrn_radiation_source 'fine-focus sealed tube'
_diffrn_radiation_type MoK\a
_diffrn_radiation_wavelength 0.71073
_diffrn_reflns_av_R_equivalents 0.0574
_diffrn_reflns_av_sigmaI/netI 0.0463
_diffrn_reflns_limit_h_max 11
_diffrn_reflns_limit_h_min -11
_diffrn_reflns_limit_k_max 14
_diffrn_reflns_limit_k_min -14
_diffrn_reflns_limit_l_max 29
_diffrn_reflns_limit_l_min -29
_diffrn_reflns_number 25809
_diffrn_reflns_theta_full 25.00
_diffrn_reflns_theta_max 28.31
_diffrn_reflns_theta_min 1.82
_diffrn_standards_decay_% 1
_diffrn_standards_interval_count 0
_diffrn_standards_interval_time 0
_diffrn_standards_number 0
_exptl_absorpt_coefficient_mu 0.084
_exptl_absorpt_correction_T_max 0.9861
_exptl_absorpt_correction_T_min 0.9742
_exptl_absorpt_correction_type multi-scan
_exptl_absorpt_process_details 'SADABS (Sheldrick, 2003)'
_exptl_crystal_colour colourless
_exptl_crystal_density_diffrn 1.256
_exptl_crystal_density_method 'not measured'
_exptl_crystal_description block
_exptl_crystal_F_000 856
_exptl_crystal_size_max 0.31
_exptl_crystal_size_mid 0.22
_exptl_crystal_size_min 0.17
_refine_diff_density_max 0.288
_refine_diff_density_min -0.181
_refine_diff_density_rms 0.046
_refine_ls_abs_structure_details 'Flack H D (1983), Acta Cryst. A39, 876-881'
_refine_ls_abs_structure_Flack -0.4(10)
_refine_ls_extinction_method none
_refine_ls_goodness_of_fit_ref 1.032
_refine_ls_hydrogen_treatment constr
_refine_ls_matrix_type full
_refine_ls_number_parameters 271
_refine_ls_number_reflns 5298
_refine_ls_number_restraints 0
_refine_ls_restrained_S_all 1.032
_refine_ls_R_factor_all 0.0596
_refine_ls_R_factor_gt 0.0481
_refine_ls_shift/su_max 0.000
_refine_ls_shift/su_mean 0.000
_refine_ls_structure_factor_coef Fsqd
_refine_ls_weighting_details 'calc w=1/[\s^2^(Fo^2^)+(0.0609P)^2^+0.0916P] where P=(Fo^2^+2Fc^2^)/3'
_refine_ls_weighting_scheme calc
_refine_ls_wR_factor_gt 0.1080
_refine_ls_wR_factor_ref 0.1148
_reflns_number_gt 4524
_reflns_number_total 5298
_reflns_threshold_expression >2sigma(I)
_cod_data_source_file jo900767x_si_002.cif
_cod_data_source_block dout039
_cod_depositor_comments
;
The following automatic conversions were performed:
'_symmetry_cell_setting' value 'Orthorhombic' changed to 'orthorhombic'
according to '/home/saulius/struct/CIF-dictionaries/cif_core.dic'
dictionary named 'cif_core.dic' version 2.4.1 from 2010-06-29.

Automatic conversion script
Id: cif_fix_enum 1527 2010-12-29 10:47:43Z saulius 
;
_cod_original_sg_symbol_H-M P2(1)2(1)2(1)
_cod_database_code 4024685

loop_
_symmetry_equiv_pos_as_xyz
'x, y, z'
'-x+1/2, -y, z+1/2'
'-x, y+1/2, -z+1/2'
'x+1/2, -y+1/2, -z'

loop_
_atom_site_label
_atom_site_type_symbol
_atom_site_fract_x
_atom_site_fract_y
_atom_site_fract_z
_atom_site_U_iso_or_equiv
_atom_site_adp_type
_atom_site_occupancy
_atom_site_symmetry_multiplicity
_atom_site_calc_flag
_atom_site_refinement_flags
_atom_site_disorder_assembly
_atom_site_disorder_group
C1 C 0.2978(2) 0.49128(18) 0.03987(8) 0.0279(4) Uani 1 1 d . . .
H1A H 0.3703 0.4406 0.0201 0.033 Uiso 1 1 calc R . .
C2 C 0.2805(2) 0.61498(19) 0.02309(9) 0.0339(5) Uani 1 1 d . . .
H2A H 0.3421 0.6485 -0.0077 0.041 Uiso 1 1 calc R . .
C3 C 0.1736(2) 0.68988(19) 0.05123(9) 0.0354(5) Uani 1 1 d . . .
H3A H 0.1614 0.7741 0.0395 0.043 Uiso 1 1 calc R . .
C4 C 0.0855(2) 0.64092(19) 0.09635(9) 0.0325(5) Uani 1 1 d . . .
H4A H 0.0122 0.6915 0.1157 0.039 Uiso 1 1 calc R . .
C5 C 0.1037(2) 0.51756(17) 0.11356(8) 0.0261(4) Uani 1 1 d . . .
H5A H 0.0432 0.4851 0.1449 0.031 Uiso 1 1 calc R . .
C6 C 0.2090(2) 0.44117(16) 0.08561(8) 0.0226(4) Uani 1 1 d . . .
C7 C 0.1748(2) 0.22322(18) 0.00463(8) 0.0263(4) Uani 1 1 d . . .
H7A H 0.1119 0.2937 -0.0016 0.032 Uiso 1 1 calc R . .
C8 C 0.1782(2) 0.1293(2) -0.03765(8) 0.0291(4) Uani 1 1 d . . .
H8A H 0.1158 0.1351 -0.0721 0.035 Uiso 1 1 calc R . .
C9 C 0.2720(2) 0.02694(18) -0.03008(8) 0.0286(4) Uani 1 1 d . . .
H9A H 0.2733 -0.0377 -0.0589 0.034 Uiso 1 1 calc R . .
C10 C 0.3637(2) 0.02010(17) 0.02008(9) 0.0269(4) Uani 1 1 d . . .
H10A H 0.4309 -0.0482 0.0249 0.032 Uiso 1 1 calc R . .
C11 C 0.35790(19) 0.11284(16) 0.06336(8) 0.0220(4) Uani 1 1 d . . .
H11A H 0.4193 0.1062 0.0980 0.026 Uiso 1 1 calc R . .
C12 C 0.26269(19) 0.21532(16) 0.05626(7) 0.0207(4) Uani 1 1 d . . .
C13 C -0.0303(2) 0.23720(18) 0.12390(9) 0.0268(4) Uani 1 1 d . . .
H13A H -0.0541 0.2693 0.0856 0.032 Uiso 1 1 calc R . .
C14 C -0.1407(2) 0.17503(18) 0.15646(9) 0.0312(4) Uani 1 1 d . . .
H14A H -0.2391 0.1636 0.1401 0.037 Uiso 1 1 calc R . .
C15 C -0.1075(2) 0.12965(19) 0.21286(10) 0.0327(5) Uani 1 1 d . . .
H15A H -0.1829 0.0867 0.2351 0.039 Uiso 1 1 calc R . .
C16 C 0.0355(2) 0.14712(19) 0.23663(9) 0.0325(4) Uani 1 1 d . . .
H16A H 0.0579 0.1177 0.2756 0.039 Uiso 1 1 calc R . .
C17 C 0.1472(2) 0.20779(16) 0.20361(8) 0.0251(4) Uani 1 1 d . . .
H17A H 0.2457 0.2183 0.2200 0.030 Uiso 1 1 calc R . .
C18 C 0.11588(19) 0.25296(15) 0.14708(7) 0.0205(3) Uani 1 1 d . . .
C19 C 0.24224(19) 0.30830(16) 0.10729(7) 0.0199(3) Uani 1 1 d . . .
C20 C 0.4121(2) 0.40621(16) 0.18044(8) 0.0214(4) Uani 1 1 d . . .
H20A H 0.3217 0.4188 0.2059 0.026 Uiso 1 1 calc R . .
H20B H 0.4342 0.4848 0.1592 0.026 Uiso 1 1 calc R . .
C21 C 0.5459(2) 0.36796(15) 0.21777(8) 0.0209(4) Uani 1 1 d . . .
H21A H 0.6316 0.3446 0.1908 0.025 Uiso 1 1 calc R . .
C22 C 0.6016(2) 0.46517(16) 0.26222(8) 0.0227(4) Uani 1 1 d . . .
H22A H 0.6730 0.5252 0.2430 0.027 Uiso 1 1 calc R . .
C23 C 0.6832(2) 0.38303(16) 0.30792(9) 0.0269(4) Uani 1 1 d . . .
H23A H 0.6898 0.4247 0.3472 0.032 Uiso 1 1 calc R . .
H23B H 0.7867 0.3614 0.2943 0.032 Uiso 1 1 calc R . .
C24 C 0.5817(2) 0.26740(17) 0.31111(8) 0.0279(4) Uani 1 1 d . . .
H24A H 0.6469 0.1920 0.3161 0.033 Uiso 1 1 calc R . .
C25 C 0.4660(3) 0.27109(19) 0.36026(9) 0.0368(5) Uani 1 1 d . . .
H25A H 0.5086 0.2819 0.4013 0.044 Uiso 1 1 calc R . .
C26 C 0.3121(3) 0.3169(2) 0.35244(10) 0.0404(5) Uani 1 1 d . . .
H26A H 0.2844 0.3520 0.3131 0.048 Uiso 1 1 calc R . .
H26B H 0.2624 0.3571 0.3870 0.048 Uiso 1 1 calc R . .
O1 O 0.38569(12) 0.30781(11) 0.13863(5) 0.0197(3) Uani 1 1 d . . .
O2 O 0.50541(15) 0.26121(11) 0.25382(5) 0.0234(3) Uani 1 1 d . . .
O3 O 0.47853(14) 0.52757(11) 0.29019(6) 0.0261(3) Uani 1 1 d . . .
H3B H 0.4760 0.6018 0.2786 0.039 Uiso 1 1 calc R . .
O4 O 0.3417(2) 0.18422(15) 0.35593(7) 0.0480(4) Uani 1 1 d . . .

loop_
_atom_site_aniso_label
_atom_site_aniso_U_11
_atom_site_aniso_U_22
_atom_site_aniso_U_33
_atom_site_aniso_U_23
_atom_site_aniso_U_13
_atom_site_aniso_U_12
C1 0.0254(9) 0.0300(10) 0.0281(10) 0.0052(8) -0.0015(8) -0.0013(8)
C2 0.0350(10) 0.0347(11) 0.0319(10) 0.0113(9) -0.0069(9) -0.0084(9)
C3 0.0431(11) 0.0226(9) 0.0405(12) 0.0059(9) -0.0151(10) -0.0023(9)
C4 0.0357(11) 0.0235(9) 0.0381(11) -0.0033(8) -0.0083(9) 0.0038(8)
C5 0.0284(9) 0.0232(9) 0.0267(9) 0.0006(8) -0.0017(8) 0.0004(8)
C6 0.0220(8) 0.0236(9) 0.0222(9) 0.0016(7) -0.0051(7) -0.0008(7)
C7 0.0232(9) 0.0328(10) 0.0229(9) 0.0030(8) 0.0001(7) 0.0001(7)
C8 0.0246(9) 0.0420(11) 0.0207(9) -0.0025(8) -0.0016(7) -0.0065(8)
C9 0.0289(9) 0.0327(10) 0.0242(9) -0.0078(8) 0.0046(7) -0.0079(8)
C10 0.0283(9) 0.0231(9) 0.0294(10) -0.0020(8) 0.0048(8) -0.0007(8)
C11 0.0231(8) 0.0218(8) 0.0212(9) -0.0003(7) -0.0002(7) -0.0025(7)
C12 0.0196(8) 0.0228(9) 0.0199(8) -0.0003(7) 0.0030(7) -0.0029(7)
C13 0.0231(9) 0.0286(9) 0.0285(9) -0.0003(8) 0.0018(7) 0.0014(7)
C14 0.0208(9) 0.0333(11) 0.0396(11) -0.0035(9) 0.0035(8) -0.0016(8)
C15 0.0270(9) 0.0292(10) 0.0420(12) 0.0047(9) 0.0136(9) 0.0004(8)
C16 0.0317(10) 0.0343(10) 0.0315(10) 0.0077(9) 0.0081(9) 0.0035(9)
C17 0.0241(9) 0.0231(9) 0.0281(9) 0.0022(8) 0.0012(7) 0.0019(7)
C18 0.0223(8) 0.0166(8) 0.0226(8) -0.0013(7) 0.0034(7) 0.0020(7)
C19 0.0189(8) 0.0217(8) 0.0192(8) 0.0012(7) -0.0021(7) 0.0008(7)
C20 0.0251(9) 0.0194(8) 0.0197(8) -0.0020(7) -0.0006(7) 0.0006(7)
C21 0.0226(8) 0.0190(8) 0.0209(8) -0.0015(7) 0.0010(7) 0.0006(7)
C22 0.0235(8) 0.0201(8) 0.0247(9) -0.0024(7) -0.0024(7) -0.0006(7)
C23 0.0275(9) 0.0230(9) 0.0302(10) -0.0054(8) -0.0096(8) 0.0032(7)
C24 0.0370(10) 0.0207(9) 0.0260(9) -0.0005(7) -0.0122(8) 0.0025(8)
C25 0.0529(13) 0.0334(11) 0.0240(10) 0.0026(9) -0.0035(9) -0.0100(10)
C26 0.0519(13) 0.0374(12) 0.0318(11) -0.0008(10) 0.0133(10) -0.0081(10)
O1 0.0180(5) 0.0201(6) 0.0210(6) -0.0023(5) -0.0016(5) 0.0012(5)
O2 0.0315(6) 0.0171(6) 0.0215(6) 0.0013(5) -0.0061(5) -0.0021(5)
O3 0.0310(7) 0.0188(6) 0.0285(7) -0.0008(5) 0.0004(5) 0.0027(5)
O4 0.0625(10) 0.0394(9) 0.0420(9) 0.0112(7) 0.0031(8) -0.0172(8)

loop_
_atom_type_symbol
_atom_type_description
_atom_type_scat_dispersion_real
_atom_type_scat_dispersion_imag
_atom_type_scat_source
C C 0.0033 0.0016 'International Tables Vol C Tables 4.2.6.8 and 6.1.1.4'
H H 0.0000 0.0000 'International Tables Vol C Tables 4.2.6.8 and 6.1.1.4'
O O 0.0106 0.0060 'International Tables Vol C Tables 4.2.6.8 and 6.1.1.4'

loop_
_geom_angle_atom_site_label_1
_geom_angle_atom_site_label_2
_geom_angle_atom_site_label_3
_geom_angle
_geom_angle_site_symmetry_1
_geom_angle_site_symmetry_3
_geom_angle_publ_flag
C2 C1 C6 120.40(18) . . ?
C3 C2 C1 120.37(19) . . ?
C4 C3 C2 119.50(19) . . ?
C3 C4 C5 120.17(19) . . ?
C6 C5 C4 121.10(18) . . ?
C5 C6 C1 118.46(17) . . ?
C5 C6 C19 122.33(16) . . ?
C1 C6 C19 118.91(16) . . ?
C8 C7 C12 120.73(18) . . ?
C7 C8 C9 120.53(17) . . ?
C10 C9 C8 119.25(17) . . ?
C9 C10 C11 120.36(18) . . ?
C10 C11 C12 120.59(17) . . ?
C11 C12 C7 118.48(16) . . ?
C11 C12 C19 120.15(15) . . ?
C7 C12 C19 120.99(16) . . ?
C14 C13 C18 120.56(18) . . ?
C15 C14 C13 120.10(18) . . ?
C16 C15 C14 119.74(18) . . ?
C15 C16 C17 120.21(19) . . ?
C18 C17 C16 120.63(17) . . ?
C17 C18 C13 118.73(16) . . ?
C17 C18 C19 121.30(15) . . ?
C13 C18 C19 119.70(15) . . ?
O1 C19 C12 104.94(13) . . ?
O1 C19 C6 108.87(13) . . ?
C12 C19 C6 113.19(14) . . ?
O1 C19 C18 110.36(13) . . ?
C12 C19 C18 105.33(13) . . ?
C6 C19 C18 113.77(14) . . ?
O1 C20 C21 106.82(13) . . ?
O2 C21 C20 109.54(14) . . ?
O2 C21 C22 104.97(13) . . ?
C20 C21 C22 115.35(14) . . ?
O3 C22 C21 111.52(14) . . ?
O3 C22 C23 109.61(15) . . ?
C21 C22 C23 101.09(14) . . ?
C22 C23 C24 103.03(14) . . ?
O2 C24 C25 109.61(15) . . ?
O2 C24 C23 105.44(14) . . ?
C25 C24 C23 114.11(15) . . ?
O4 C25 C26 60.23(14) . . ?
O4 C25 C24 116.66(16) . . ?
C26 C25 C24 123.64(17) . . ?
C25 C26 O4 59.52(14) . . ?
C20 O1 C19 117.20(12) . . ?
C21 O2 C24 110.06(13) . . ?
C25 O4 C26 60.25(14) . . ?

loop_
_geom_bond_atom_site_label_1
_geom_bond_atom_site_label_2
_geom_bond_distance
_geom_bond_site_symmetry_2
_geom_bond_publ_flag
C1 C2 1.392(3) . ?
C1 C6 1.399(3) . ?
C2 C3 1.392(3) . ?
C3 C4 1.380(3) . ?
C4 C5 1.392(3) . ?
C5 C6 1.389(3) . ?
C6 C19 1.539(2) . ?
C7 C8 1.386(3) . ?
C7 C12 1.396(2) . ?
C8 C9 1.388(3) . ?
C9 C10 1.387(3) . ?
C10 C11 1.393(3) . ?
C11 C12 1.395(2) . ?
C12 C19 1.531(2) . ?
C13 C14 1.389(3) . ?
C13 C18 1.400(2) . ?
C14 C15 1.387(3) . ?
C15 C16 1.382(3) . ?
C16 C17 1.394(3) . ?
C17 C18 1.386(3) . ?
C18 C19 1.547(2) . ?
C19 O1 1.447(2) . ?
C20 O1 1.434(2) . ?
C20 C21 1.504(2) . ?
C21 O2 1.450(2) . ?
C21 C22 1.526(2) . ?
C22 O3 1.422(2) . ?
C22 C23 1.533(3) . ?
C23 C24 1.534(3) . ?
C24 O2 1.452(2) . ?
C24 C25 1.503(3) . ?
C25 O4 1.444(3) . ?
C25 C26 1.454(3) . ?
C26 O4 1.454(3) . ?

loop_
_geom_torsion_atom_site_label_1
_geom_torsion_atom_site_label_2
_geom_torsion_atom_site_label_3
_geom_torsion_atom_site_label_4
_geom_torsion
_geom_torsion_site_symmetry_1
_geom_torsion_site_symmetry_2
_geom_torsion_site_symmetry_3
_geom_torsion_site_symmetry_4
_geom_torsion_publ_flag
C6 C1 C2 C3 -0.7(3) . . . . ?
C1 C2 C3 C4 0.6(3) . . . . ?
C2 C3 C4 C5 0.1(3) . . . . ?
C3 C4 C5 C6 -0.6(3) . . . . ?
C4 C5 C6 C1 0.5(3) . . . . ?
C4 C5 C6 C19 174.26(16) . . . . ?
C2 C1 C6 C5 0.1(3) . . . . ?
C2 C1 C6 C19 -173.82(16) . . . . ?
C12 C7 C8 C9 -1.5(3) . . . . ?
C7 C8 C9 C10 -0.7(3) . . . . ?
C8 C9 C10 C11 2.2(3) . . . . ?
C9 C10 C11 C12 -1.6(3) . . . . ?
C10 C11 C12 C7 -0.6(2) . . . . ?
C10 C11 C12 C19 172.42(16) . . . . ?
C8 C7 C12 C11 2.2(3) . . . . ?
C8 C7 C12 C19 -170.80(16) . . . . ?
C18 C13 C14 C15 1.1(3) . . . . ?
C13 C14 C15 C16 0.3(3) . . . . ?
C14 C15 C16 C17 -1.3(3) . . . . ?
C15 C16 C17 C18 1.0(3) . . . . ?
C16 C17 C18 C13 0.4(3) . . . . ?
C16 C17 C18 C19 -173.62(17) . . . . ?
C14 C13 C18 C17 -1.4(3) . . . . ?
C14 C13 C18 C19 172.70(16) . . . . ?
C11 C12 C19 O1 31.32(19) . . . . ?
C7 C12 C19 O1 -155.84(15) . . . . ?
C11 C12 C19 C6 149.91(15) . . . . ?
C7 C12 C19 C6 -37.2(2) . . . . ?
C11 C12 C19 C18 -85.19(17) . . . . ?
C7 C12 C19 C18 87.65(18) . . . . ?
C5 C6 C19 O1 -104.03(18) . . . . ?
C1 C6 C19 O1 69.7(2) . . . . ?
C5 C6 C19 C12 139.68(17) . . . . ?
C1 C6 C19 C12 -46.6(2) . . . . ?
C5 C6 C19 C18 19.5(2) . . . . ?
C1 C6 C19 C18 -166.82(15) . . . . ?
C17 C18 C19 O1 -1.9(2) . . . . ?
C13 C18 C19 O1 -175.83(15) . . . . ?
C17 C18 C19 C12 110.89(17) . . . . ?
C13 C18 C19 C12 -63.1(2) . . . . ?
C17 C18 C19 C6 -124.58(17) . . . . ?
C13 C18 C19 C6 61.5(2) . . . . ?
O1 C20 C21 O2 -66.64(16) . . . . ?
O1 C20 C21 C22 175.23(14) . . . . ?
O2 C21 C22 O3 -80.12(17) . . . . ?
C20 C21 C22 O3 40.5(2) . . . . ?
O2 C21 C22 C23 36.29(17) . . . . ?
C20 C21 C22 C23 156.94(15) . . . . ?
O3 C22 C23 C24 80.11(17) . . . . ?
C21 C22 C23 C24 -37.70(17) . . . . ?
C22 C23 C24 O2 26.18(18) . . . . ?
C22 C23 C24 C25 -94.16(18) . . . . ?
O2 C24 C25 O4 45.3(2) . . . . ?
C23 C24 C25 O4 163.31(16) . . . . ?
O2 C24 C25 C26 -25.2(2) . . . . ?
C23 C24 C25 C26 92.8(2) . . . . ?
C24 C25 C26 O4 103.9(2) . . . . ?
C21 C20 O1 C19 165.62(13) . . . . ?
C12 C19 O1 C20 166.30(13) . . . . ?
C6 C19 O1 C20 44.83(18) . . . . ?
C18 C19 O1 C20 -80.70(17) . . . . ?
C20 C21 O2 C24 -145.43(14) . . . . ?
C22 C21 O2 C24 -21.01(17) . . . . ?
C25 C24 O2 C21 119.84(16) . . . . ?
C23 C24 O2 C21 -3.41(18) . . . . ?
C24 C25 O4 C26 -115.3(2) . . . . ?

loop_
_cod_related_entry_id
_cod_related_entry_database
_cod_related_entry_code
1 ChemSpider 30658997
